data_7135565
loop_
_publ_author_name
'Ogura, Shota'
'Sugiyama, Kanami'
'Higashi, Masahiro'
'Horiuchi, Shinnosuke'

_publ_section_title
;
 Unveiling a host-guest assembly composed of an emissive Ir(III) complex
 salt and a concave aromatic host at a local minimum state.
;
_journal_issue 24
_journal_name_full 'Chemical communications (Cambridge, England)'
_journal_page_first 6577
_journal_page_last 6581
_journal_paper_doi 10.1039/d5cc06960b
_journal_volume 62
_journal_year 2026
_chemical_formula_sum 'C65 H50 Cl4 Ir2 N8 O6'
_chemical_formula_weight 1565.33
_space_group_crystal_system tetragonal
_space_group_IT_number 82
_space_group_name_Hall 'I -4'
_space_group_name_H-M_alt 'I -4'
_atom_sites_solution_hydrogens geom
_audit_creation_method SHELXL-2019/3
_audit_update_record
;
2025-10-17 deposited with the CCDC.	2026-03-04 downloaded from the CCDC.
;
_cell_angle_alpha 90
_cell_angle_beta 90
_cell_angle_gamma 90
_cell_formula_units_Z 4
_cell_length_a 21.1828(4)
_cell_length_b 21.1828(4)
_cell_length_c 13.4693(6)
_cell_measurement_reflns_used 15565
_cell_measurement_temperature 100(2)
_cell_measurement_theta_max 29.0940
_cell_measurement_theta_min 3.0300
_cell_volume 6043.8(3)
_computing_cell_refinement 'CrystalClear-SM Expert 2.1 b46 (Rigaku. 2016)'
_computing_data_collection 'CrystalClear-SM Expert 2.1 b46 (Rigaku. 2016)'
_computing_data_reduction 'CrystalClear-SM Expert 2.1 b46 (Rigaku. 2016)'
_computing_molecular_graphics 'shelXle (Huebschle, 2014)'
_computing_publication_material 'enCIFer 1.7.3, CCDC, 2008'
_computing_structure_refinement 'SHELXL-2019/2 (Sheldrick, 2019)'
_computing_structure_solution 'SHELXT 2018/2 (Sheldrick, 2018)'
_diffrn_ambient_temperature 100(2)
_diffrn_detector 'Hybrid Pixel Array Detector'
_diffrn_detector_area_resol_mean 5.8140
_diffrn_measured_fraction_theta_full 0.999
_diffrn_measured_fraction_theta_max 0.907
_diffrn_measurement_device 'four-circle diffractometer'
_diffrn_measurement_device_type 'XtaLAB AFC10 (RCD3): quarter-chi single'
_diffrn_radiation_type MoK\a
_diffrn_radiation_wavelength 0.71073
_diffrn_reflns_av_R_equivalents 0.0369
_diffrn_reflns_av_unetI/netI 0.0332
_diffrn_reflns_Laue_measured_fraction_full 0.999
_diffrn_reflns_Laue_measured_fraction_max 0.907
_diffrn_reflns_limit_h_max 26
_diffrn_reflns_limit_h_min -29
_diffrn_reflns_limit_k_max 28
_diffrn_reflns_limit_k_min -26
_diffrn_reflns_limit_l_max 15
_diffrn_reflns_limit_l_min -17
_diffrn_reflns_number 27872
_diffrn_reflns_point_group_measured_fraction_full 0.995
_diffrn_reflns_point_group_measured_fraction_max 0.867
_diffrn_reflns_theta_full 25.242
_diffrn_reflns_theta_max 29.458
_diffrn_reflns_theta_min 2.629
_diffrn_source 'Rotating-anode X-ray tube (dual wavelength)'
_exptl_absorpt_coefficient_mu 4.636
_exptl_absorpt_correction_T_max 1.00000
_exptl_absorpt_correction_T_min 0.77990
_exptl_absorpt_correction_type multi-scan
_exptl_absorpt_process_details multi-scan
_exptl_crystal_colour yellow
_exptl_crystal_density_diffrn 1.720
_exptl_crystal_description rod
_exptl_crystal_F_000 3064
_exptl_crystal_size_max 0.100
_exptl_crystal_size_mid 0.040
_exptl_crystal_size_min 0.040
_refine_diff_density_max 2.884
_refine_diff_density_min -1.887
_refine_diff_density_rms 0.140
_refine_ls_abs_structure_details
;
 Flack x determined using 3055 quotients [(I+)-(I-)]/[(I+)+(I-)]
 (Parsons, Flack and Wagner, Acta Cryst. B69 (2013) 249-259).
;
_refine_ls_abs_structure_Flack 0.000(4)
_refine_ls_extinction_method none
_refine_ls_goodness_of_fit_ref 1.032
_refine_ls_hydrogen_treatment constr
_refine_ls_matrix_type full
_refine_ls_number_parameters 384
_refine_ls_number_reflns 7271
_refine_ls_number_restraints 0
_refine_ls_restrained_S_all 1.032
_refine_ls_R_factor_all 0.0345
_refine_ls_R_factor_gt 0.0324
_refine_ls_shift/su_max 0.002
_refine_ls_shift/su_mean 0.000
_refine_ls_structure_factor_coef Fsqd
_refine_ls_weighting_details 'w=1/[\s^2^(Fo^2^)+(0.0357P)^2^+48.3247P] where P=(Fo^2^+2Fc^2^)/3'
_refine_ls_weighting_scheme calc
_refine_ls_wR_factor_gt 0.0783
_refine_ls_wR_factor_ref 0.0793
_reflns_Friedel_coverage 0.835
_reflns_Friedel_fraction_full 0.992
_reflns_Friedel_fraction_max 0.823
_reflns_number_gt 6988
_reflns_number_total 7271
_reflns_threshold_expression 'I > 2\s(I)'
_cod_data_source_file d5cc06960b2.cif
_cod_data_source_block exp_4683_auto_trans
_cod_depositor_comments 'Adding full bibliography for 7135564--7135565.cif.'
_cod_original_cell_volume 6043.8(4)
_cod_database_code 7135565
_shelx_shelxl_version_number 2019/3
_shelx_space_group_comment
;
The symmetry employed for this shelxl refinement is uniquely defined
by the following loop, which should always be used as a source of
symmetry information in preference to the above space-group names.
They are only intended as comments.
;
_shelx_estimated_absorpt_t_min 0.654
_shelx_estimated_absorpt_t_max 0.836
_exptl_absorpt_special_details
;
CrysAlisPro 1.171.43.121a (Rigaku Oxford Diffraction, 2024)
Empirical absorption correction using spherical harmonics,
implemented in SCALE3 ABSPACK scaling algorithm.
;
_oxdiff_exptl_absorpt_empirical_full_min 0.863
_oxdiff_exptl_absorpt_empirical_full_max 1.189
_oxdiff_exptl_absorpt_empirical_details
;
Empirical correction (ABSPACK) includes:
- Absorption correction using spherical harmonics
- Frame scaling
;

loop_
_space_group_symop_operation_xyz
'x, y, z'
'-x, -y, z'
'y, -x, -z'
'-y, x, -z'
'x+1/2, y+1/2, z+1/2'
'-x+1/2, -y+1/2, z+1/2'
'y+1/2, -x+1/2, -z+1/2'
'-y+1/2, x+1/2, -z+1/2'

loop_
_atom_site_label
_atom_site_type_symbol
_atom_site_fract_x
_atom_site_fract_y
_atom_site_fract_z
_atom_site_U_iso_or_equiv
_atom_site_adp_type
_atom_site_occupancy
_atom_site_site_symmetry_order
_atom_site_calc_flag
_atom_site_refinement_flags_posn
_atom_site_refinement_flags_adp
_atom_site_refinement_flags_occupancy
_atom_site_disorder_assembly
_atom_site_disorder_group
Ir1 Ir 0.23920(2) 0.65096(2) 0.44415(2) 0.01909(8) Uani 1 1 d . . . . .
N11 N 0.2841(3) 0.6452(3) 0.3106(5) 0.0236(14) Uani 1 1 d . . . . .
C12 C 0.2621(4) 0.6006(4) 0.2462(7) 0.0257(16) Uani 1 1 d . . . . .
C13 C 0.2946(4) 0.5883(4) 0.1579(7) 0.0312(18) Uani 1 1 d . . . . .
H13 H 0.280024 0.556140 0.114335 0.037 Uiso 1 1 calc R U . . .
C14 C 0.3473(4) 0.6225(4) 0.1340(7) 0.0323(18) Uani 1 1 d . . . . .
H14 H 0.369561 0.613551 0.074336 0.039 Uiso 1 1 calc R U . . .
C15 C 0.3683(4) 0.6699(4) 0.1962(6) 0.0293(17) Uani 1 1 d . . . . .
H15 H 0.403825 0.695075 0.179029 0.035 Uiso 1 1 calc R U . . .
C16 C 0.3363(4) 0.6796(4) 0.2838(7) 0.0281(17) Uani 1 1 d . . . . .
H16 H 0.350915 0.711574 0.327600 0.034 Uiso 1 1 calc R U . . .
C121 C 0.2065(4) 0.5674(3) 0.2820(6) 0.0239(16) Uani 1 1 d . . . . .
C122 C 0.1861(3) 0.5835(4) 0.3784(6) 0.0228(16) Uani 1 1 d . . . . .
C123 C 0.1335(4) 0.5515(4) 0.4161(7) 0.0278(19) Uani 1 1 d . . . . .
H123 H 0.119192 0.560538 0.481395 0.033 Uiso 1 1 calc R U . . .
C124 C 0.1019(4) 0.5065(4) 0.3595(8) 0.032(2) Uani 1 1 d . . . . .
H124 H 0.066172 0.485476 0.386472 0.039 Uiso 1 1 calc R U . . .
C125 C 0.1219(4) 0.4921(4) 0.2649(8) 0.031(2) Uani 1 1 d . . . . .
H125 H 0.099846 0.461399 0.226980 0.038 Uiso 1 1 calc R U . . .
C126 C 0.1739(4) 0.5222(4) 0.2248(7) 0.0303(18) Uani 1 1 d . . . . .
H126 H 0.187581 0.512571 0.159381 0.036 Uiso 1 1 calc R U . . .
N21 N 0.1941(3) 0.6435(3) 0.5790(5) 0.0231(14) Uani 1 1 d . . . . .
C22 C 0.2186(4) 0.6000(4) 0.6440(7) 0.0314(19) Uani 1 1 d . . . . .
C23 C 0.1903(5) 0.5909(4) 0.7350(7) 0.037(2) Uani 1 1 d . . . . .
H23 H 0.208418 0.561682 0.780218 0.044 Uiso 1 1 calc R U . . .
C24 C 0.1372(5) 0.6224(5) 0.7618(7) 0.039(2) Uani 1 1 d . . . . .
H24 H 0.118163 0.615591 0.824809 0.047 Uiso 1 1 calc R U . . .
C25 C 0.1108(5) 0.6660(4) 0.6931(6) 0.0337(19) Uani 1 1 d . . . . .
H25 H 0.073133 0.688363 0.708184 0.040 Uiso 1 1 calc R U . . .
C26 C 0.1412(4) 0.6746(4) 0.6045(6) 0.0270(16) Uani 1 1 d . . . . .
H26 H 0.124047 0.704118 0.558757 0.032 Uiso 1 1 calc R U . . .
C221 C 0.2732(4) 0.5662(4) 0.6049(7) 0.0302(19) Uani 1 1 d . . . . .
C222 C 0.2901(4) 0.5812(4) 0.5051(7) 0.0258(17) Uani 1 1 d . . . . .
C223 C 0.3399(4) 0.5469(4) 0.4648(8) 0.031(2) Uani 1 1 d . . . . .
H223 H 0.352569 0.555327 0.398475 0.038 Uiso 1 1 calc R U . . .
C224 C 0.3720(4) 0.5005(4) 0.5189(10) 0.043(3) Uani 1 1 d . . . . .
H224 H 0.405610 0.477708 0.488817 0.051 Uiso 1 1 calc R U . . .
C225 C 0.3550(5) 0.4878(5) 0.6152(9) 0.044(3) Uani 1 1 d . . . . .
H225 H 0.376818 0.456150 0.651528 0.053 Uiso 1 1 calc R U . . .
C226 C 0.3065(4) 0.5208(4) 0.6595(9) 0.039(2) Uani 1 1 d . . . . .
H226 H 0.295755 0.512768 0.726785 0.047 Uiso 1 1 calc R U . . .
N31 N 0.2960(3) 0.7279(3) 0.4967(5) 0.0193(12) Uani 1 1 d . . . . .
C32 C 0.2749(3) 0.7866(3) 0.4732(5) 0.0195(14) Uani 1 1 d . . . . .
C33 C 0.3087(4) 0.8407(4) 0.5003(6) 0.0230(15) Uani 1 1 d . . . . .
H33 H 0.292569 0.881699 0.486726 0.028 Uiso 1 1 calc R U . . .
C34 C 0.3667(4) 0.8328(4) 0.5477(7) 0.0296(17) Uani 1 1 d . . . . .
H34 H 0.391246 0.868708 0.564805 0.036 Uiso 1 1 calc R U . . .
C35 C 0.3884(4) 0.7734(4) 0.5696(7) 0.0285(17) Uani 1 1 d . . . . .
H35 H 0.427916 0.767721 0.601853 0.034 Uiso 1 1 calc R U . . .
C36 C 0.3517(4) 0.7220(4) 0.5440(6) 0.0249(15) Uani 1 1 d . . . . .
H36 H 0.366357 0.680900 0.560433 0.030 Uiso 1 1 calc R U . . .
N41 N 0.1884(3) 0.7328(3) 0.3944(5) 0.0174(12) Uani 1 1 d . . . . .
C42 C 0.2148(3) 0.7890(3) 0.4169(5) 0.0187(14) Uani 1 1 d . . . . .
C43 C 0.1873(4) 0.8457(4) 0.3872(6) 0.0261(16) Uani 1 1 d . . . . .
H43 H 0.207149 0.884747 0.402348 0.031 Uiso 1 1 calc R U . . .
C44 C 0.1305(4) 0.8446(4) 0.3349(7) 0.0270(16) Uani 1 1 d . . . . .
H44 H 0.110755 0.882640 0.314204 0.032 Uiso 1 1 calc R U . . .
C45 C 0.1036(4) 0.7864(4) 0.3142(6) 0.0254(16) Uani 1 1 d . . . . .
H45 H 0.064391 0.784154 0.280089 0.031 Uiso 1 1 calc R U . . .
C46 C 0.1340(3) 0.7318(4) 0.3432(6) 0.0224(15) Uani 1 1 d . . . . .
H46 H 0.115921 0.692178 0.326346 0.027 Uiso 1 1 calc R U . . .
Cl1 Cl 0.74121(10) 0.50284(8) 0.94504(18) 0.0316(4) Uani 1 1 d . . . . .
C1S C 0.500000 0.500000 0.2067(17) 0.074(6) Uani 1 2 d S T P . .
H1SA H 0.503778 0.462454 0.163348 0.089 Uiso 0.5 1 calc R U P . .
H1SB H 0.496222 0.537546 0.163348 0.089 Uiso 0.5 1 calc R U P . .
Cl1S Cl 0.56794(16) 0.50684(17) 0.2769(3) 0.0702(9) Uani 1 1 d . . . . .
O1S O 0.5937(5) 0.4976(7) 0.9836(12) 0.110(5) Uani 1 1 d . . . A -1
O2S O 0.5911(7) 0.0119(4) 0.4435(10) 0.090(4) Uani 1 1 d . . . B -2
O3S O 0.5409(7) -0.0002(7) 0.3921(16) 0.137(8) Uani 1 1 d . . . C -3

loop_
_atom_site_aniso_label
_atom_site_aniso_U_11
_atom_site_aniso_U_22
_atom_site_aniso_U_33
_atom_site_aniso_U_23
_atom_site_aniso_U_13
_atom_site_aniso_U_12
Ir1 0.01619(13) 0.01271(13) 0.02837(13) 0.00139(11) -0.00805(11) -0.00134(10)
N11 0.019(3) 0.017(3) 0.035(4) 0.002(3) -0.009(3) 0.002(2)
C12 0.024(4) 0.016(3) 0.037(4) -0.002(3) -0.011(3) -0.001(3)
C13 0.031(4) 0.028(4) 0.035(4) -0.009(4) -0.006(4) 0.007(3)
C14 0.031(4) 0.033(5) 0.032(4) 0.001(4) -0.003(3) 0.006(4)
C15 0.029(4) 0.024(4) 0.035(5) 0.005(3) 0.000(3) 0.003(3)
C16 0.023(4) 0.020(4) 0.041(5) -0.002(3) -0.003(3) -0.002(3)
C121 0.019(3) 0.014(3) 0.038(4) -0.001(3) -0.010(3) 0.005(3)
C122 0.013(3) 0.018(3) 0.037(4) 0.005(3) -0.008(3) 0.004(3)
C123 0.021(4) 0.018(3) 0.045(5) 0.003(3) -0.013(3) 0.000(3)
C124 0.020(4) 0.015(3) 0.061(6) 0.006(4) -0.016(4) 0.000(3)
C125 0.023(4) 0.011(3) 0.060(6) -0.008(3) -0.020(4) 0.003(3)
C126 0.028(4) 0.020(4) 0.043(5) -0.010(3) -0.014(4) 0.007(3)
N21 0.024(3) 0.020(3) 0.025(4) 0.004(2) -0.004(2) -0.004(2)
C22 0.034(4) 0.019(4) 0.041(5) 0.008(3) -0.016(4) -0.003(3)
C23 0.056(6) 0.027(4) 0.028(4) 0.013(4) -0.015(4) -0.008(4)
C24 0.055(6) 0.033(5) 0.029(5) 0.000(4) 0.000(4) 0.001(4)
C25 0.043(5) 0.035(5) 0.023(4) 0.001(3) 0.001(4) -0.002(4)
C26 0.035(4) 0.019(4) 0.027(4) 0.002(3) -0.003(3) -0.001(3)
C221 0.028(4) 0.021(4) 0.042(5) 0.011(4) -0.013(4) -0.007(3)
C222 0.018(4) 0.018(3) 0.042(5) 0.000(3) -0.012(3) -0.005(3)
C223 0.018(3) 0.017(3) 0.058(6) 0.009(4) -0.005(4) -0.001(3)
C224 0.020(4) 0.023(4) 0.084(8) 0.009(5) -0.008(4) 0.001(3)
C225 0.035(5) 0.029(5) 0.069(7) 0.024(5) -0.014(5) -0.001(4)
C226 0.032(5) 0.024(4) 0.060(6) 0.015(4) -0.017(5) -0.001(3)
N31 0.017(3) 0.016(3) 0.025(3) 0.001(2) -0.009(2) -0.003(2)
C32 0.019(3) 0.018(3) 0.022(4) 0.000(3) 0.000(3) -0.001(3)
C33 0.027(4) 0.018(3) 0.025(4) -0.002(3) -0.006(3) -0.003(3)
C34 0.030(4) 0.026(4) 0.033(4) -0.002(4) -0.010(4) -0.009(3)
C35 0.020(3) 0.033(4) 0.032(5) -0.003(4) -0.011(3) -0.005(3)
C36 0.024(3) 0.022(3) 0.029(4) 0.000(3) -0.009(3) -0.001(3)
N41 0.016(3) 0.017(3) 0.019(3) 0.003(2) -0.004(2) -0.002(2)
C42 0.020(3) 0.017(3) 0.019(3) -0.001(2) -0.002(3) 0.000(3)
C43 0.027(4) 0.021(4) 0.031(4) 0.003(3) -0.002(3) -0.003(3)
C44 0.026(4) 0.020(4) 0.035(4) 0.006(3) -0.004(3) 0.003(3)
C45 0.019(4) 0.025(4) 0.032(4) 0.007(3) -0.007(3) 0.000(3)
C46 0.018(3) 0.022(3) 0.028(4) 0.001(3) -0.007(3) 0.000(3)
Cl1 0.0468(11) 0.0196(8) 0.0284(9) 0.0034(8) 0.0018(10) -0.0008(7)
C1S 0.070(13) 0.085(15) 0.069(13) 0.000 0.000 -0.012(11)
Cl1S 0.0516(17) 0.0607(19) 0.098(3) 0.0274(18) 0.0025(17) -0.0001(14)
O1S 0.049(6) 0.132(11) 0.148(13) 0.056(10) -0.006(7) -0.004(6)
O2S 0.133(10) 0.028(4) 0.109(9) 0.019(5) 0.077(9) 0.017(5)
O3S 0.107(10) 0.072(8) 0.23(2) 0.032(10) 0.102(12) -0.005(8)

loop_
_atom_type_symbol
_atom_type_description
_atom_type_scat_dispersion_real
_atom_type_scat_dispersion_imag
_atom_type_scat_source
C C 0.0033 0.0016 'International Tables Vol C Tables 4.2.6.8 and 6.1.1.4'
H H 0.0000 0.0000 'International Tables Vol C Tables 4.2.6.8 and 6.1.1.4'
Ir Ir -1.4442 7.9887 'International Tables Vol C Tables 4.2.6.8 and 6.1.1.4'
N N 0.0061 0.0033 'International Tables Vol C Tables 4.2.6.8 and 6.1.1.4'
Cl Cl 0.1484 0.1585 'International Tables Vol C Tables 4.2.6.8 and 6.1.1.4'
O O 0.0106 0.0060 'International Tables Vol C Tables 4.2.6.8 and 6.1.1.4'

loop_
_geom_angle_atom_site_label_1
_geom_angle_atom_site_label_2
_geom_angle_atom_site_label_3
_geom_angle
_geom_angle_site_symmetry_1
_geom_angle_site_symmetry_3
_geom_angle_publ_flag
C222 Ir1 C122 87.6(3) . . ?
C222 Ir1 N11 93.8(3) . . ?
C122 Ir1 N11 80.3(3) . . ?
C222 Ir1 N21 80.3(3) . . ?
C122 Ir1 N21 94.2(3) . . ?
N11 Ir1 N21 172.2(3) . . ?
C222 Ir1 N31 97.0(3) . . ?
C122 Ir1 N31 173.1(3) . . ?
N11 Ir1 N31 94.3(3) . . ?
N21 Ir1 N31 91.6(3) . . ?
C222 Ir1 N41 172.8(3) . . ?
C122 Ir1 N41 98.9(2) . . ?
N11 Ir1 N41 90.4(2) . . ?
N21 Ir1 N41 96.0(3) . . ?
N31 Ir1 N41 76.8(2) . . ?
C12 N11 C16 118.4(7) . . ?
C12 N11 Ir1 116.2(5) . . ?
C16 N11 Ir1 125.2(6) . . ?
N11 C12 C13 120.1(8) . . ?
N11 C12 C121 113.6(8) . . ?
C13 C12 C121 126.2(7) . . ?
C14 C13 C12 120.2(8) . . ?
C13 C14 C15 120.3(9) . . ?
C16 C15 C14 118.0(8) . . ?
N11 C16 C15 122.9(8) . . ?
C126 C121 C122 121.2(8) . . ?
C126 C121 C12 122.9(8) . . ?
C122 C121 C12 115.9(7) . . ?
C123 C122 C121 117.4(7) . . ?
C123 C122 Ir1 128.8(7) . . ?
C121 C122 Ir1 113.8(6) . . ?
C124 C123 C122 121.1(9) . . ?
C125 C124 C123 120.7(9) . . ?
C124 C125 C126 120.3(8) . . ?
C125 C126 C121 119.3(9) . . ?
C26 N21 C22 118.8(7) . . ?
C26 N21 Ir1 125.1(5) . . ?
C22 N21 Ir1 116.0(6) . . ?
N21 C22 C23 119.7(8) . . ?
N21 C22 C221 113.6(8) . . ?
C23 C22 C221 126.7(8) . . ?
C24 C23 C22 122.0(8) . . ?
C23 C24 C25 118.1(9) . . ?
C26 C25 C24 118.0(9) . . ?
N21 C26 C25 123.3(8) . . ?
C226 C221 C222 121.3(10) . . ?
C226 C221 C22 123.2(9) . . ?
C222 C221 C22 115.4(8) . . ?
C223 C222 C221 116.2(8) . . ?
C223 C222 Ir1 129.3(7) . . ?
C221 C222 Ir1 114.5(7) . . ?
C222 C223 C224 122.2(10) . . ?
C225 C224 C223 120.1(10) . . ?
C224 C225 C226 120.4(9) . . ?
C225 C226 C221 119.8(10) . . ?
C36 N31 C32 119.0(6) . . ?
C36 N31 Ir1 125.3(5) . . ?
C32 N31 Ir1 115.6(5) . . ?
N31 C32 C33 121.3(7) . . ?
N31 C32 C42 115.8(6) . . ?
C33 C32 C42 122.9(7) . . ?
C34 C33 C32 118.1(7) . . ?
C35 C34 C33 120.3(7) . . ?
C34 C35 C36 118.7(7) . . ?
N31 C36 C35 122.6(7) . . ?
C46 N41 C42 119.0(6) . . ?
C46 N41 Ir1 125.2(5) . . ?
C42 N41 Ir1 115.8(5) . . ?
N41 C42 C43 121.5(7) . . ?
N41 C42 C32 116.1(6) . . ?
C43 C42 C32 122.4(7) . . ?
C42 C43 C44 119.4(7) . . ?
C45 C44 C43 118.1(7) . . ?
C46 C45 C44 119.7(7) . . ?
N41 C46 C45 122.2(7) . . ?
Cl1S C1S Cl1S 113.7(13) . 2_665 ?

loop_
_geom_bond_atom_site_label_1
_geom_bond_atom_site_label_2
_geom_bond_distance
_geom_bond_site_symmetry_2
_geom_bond_publ_flag
Ir1 C222 2.005(8) . ?
Ir1 C122 2.023(8) . ?
Ir1 N11 2.039(7) . ?
Ir1 N21 2.059(6) . ?
Ir1 N31 2.146(6) . ?
Ir1 N41 2.147(6) . ?
N11 C12 1.365(10) . ?
N11 C16 1.372(10) . ?
C12 C13 1.399(13) . ?
C12 C121 1.454(12) . ?
C13 C14 1.370(13) . ?
C14 C15 1.382(13) . ?
C15 C16 1.377(13) . ?
C121 C126 1.408(11) . ?
C121 C122 1.410(12) . ?
C122 C123 1.399(11) . ?
C123 C124 1.392(12) . ?
C124 C125 1.377(15) . ?
C125 C126 1.383(13) . ?
N21 C26 1.345(11) . ?
N21 C22 1.373(10) . ?
C22 C23 1.378(14) . ?
C22 C221 1.458(14) . ?
C23 C24 1.357(15) . ?
C24 C25 1.421(13) . ?
C25 C26 1.368(12) . ?
C221 C226 1.401(12) . ?
C221 C222 1.429(13) . ?
C222 C223 1.390(12) . ?
C223 C224 1.400(12) . ?
C224 C225 1.373(17) . ?
C225 C226 1.378(16) . ?
N31 C36 1.347(9) . ?
N31 C32 1.359(9) . ?
C32 C33 1.401(10) . ?
C32 C42 1.482(10) . ?
C33 C34 1.394(11) . ?
C34 C35 1.373(12) . ?
C35 C36 1.381(11) . ?
N41 C46 1.343(9) . ?
N41 C42 1.350(9) . ?
C42 C43 1.393(11) . ?
C43 C44 1.395(11) . ?
C44 C45 1.386(11) . ?
C45 C46 1.382(11) . ?
C1S Cl1S 1.728(13) . ?
C1S Cl1S 1.728(13) 2_665 ?

loop_
_geom_torsion_atom_site_label_1
_geom_torsion_atom_site_label_2
_geom_torsion_atom_site_label_3
_geom_torsion_atom_site_label_4
_geom_torsion
_geom_torsion_site_symmetry_1
_geom_torsion_site_symmetry_2
_geom_torsion_site_symmetry_3
_geom_torsion_site_symmetry_4
_geom_torsion_publ_flag
C16 N11 C12 C13 3.5(11) . . . . ?
Ir1 N11 C12 C13 -172.5(6) . . . . ?
C16 N11 C12 C121 -179.6(7) . . . . ?
Ir1 N11 C12 C121 4.4(8) . . . . ?
N11 C12 C13 C14 -2.2(12) . . . . ?
C121 C12 C13 C14 -178.7(8) . . . . ?
C12 C13 C14 C15 -0.9(13) . . . . ?
C13 C14 C15 C16 2.6(13) . . . . ?
C12 N11 C16 C15 -1.8(12) . . . . ?
Ir1 N11 C16 C15 173.9(6) . . . . ?
C14 C15 C16 N11 -1.3(12) . . . . ?
N11 C12 C121 C126 176.0(7) . . . . ?
C13 C12 C121 C126 -7.3(13) . . . . ?
N11 C12 C121 C122 -3.4(10) . . . . ?
C13 C12 C121 C122 173.2(8) . . . . ?
C126 C121 C122 C123 1.9(11) . . . . ?
C12 C121 C122 C123 -178.6(7) . . . . ?
C126 C121 C122 Ir1 -178.6(6) . . . . ?
C12 C121 C122 Ir1 0.9(8) . . . . ?
C121 C122 C123 C124 -1.4(11) . . . . ?
Ir1 C122 C123 C124 179.2(6) . . . . ?
C122 C123 C124 C125 0.4(12) . . . . ?
C123 C124 C125 C126 0.1(12) . . . . ?
C124 C125 C126 C121 0.4(12) . . . . ?
C122 C121 C126 C125 -1.5(11) . . . . ?
C12 C121 C126 C125 179.1(7) . . . . ?
C26 N21 C22 C23 -2.5(12) . . . . ?
Ir1 N21 C22 C23 -178.3(6) . . . . ?
C26 N21 C22 C221 175.7(7) . . . . ?
Ir1 N21 C22 C221 -0.2(9) . . . . ?
N21 C22 C23 C24 2.0(14) . . . . ?
C221 C22 C23 C24 -175.9(9) . . . . ?
C22 C23 C24 C25 0.0(15) . . . . ?
C23 C24 C25 C26 -1.4(14) . . . . ?
C22 N21 C26 C25 1.0(12) . . . . ?
Ir1 N21 C26 C25 176.5(7) . . . . ?
C24 C25 C26 N21 0.9(14) . . . . ?
N21 C22 C221 C226 178.4(8) . . . . ?
C23 C22 C221 C226 -3.6(14) . . . . ?
N21 C22 C221 C222 -2.9(10) . . . . ?
C23 C22 C221 C222 175.1(8) . . . . ?
C226 C221 C222 C223 2.0(11) . . . . ?
C22 C221 C222 C223 -176.7(7) . . . . ?
C226 C221 C222 Ir1 -176.6(7) . . . . ?
C22 C221 C222 Ir1 4.7(9) . . . . ?
C221 C222 C223 C224 -0.3(11) . . . . ?
Ir1 C222 C223 C224 178.1(7) . . . . ?
C222 C223 C224 C225 -0.5(14) . . . . ?
C223 C224 C225 C226 -0.2(14) . . . . ?
C224 C225 C226 C221 1.9(15) . . . . ?
C222 C221 C226 C225 -2.9(13) . . . . ?
C22 C221 C226 C225 175.8(9) . . . . ?
C36 N31 C32 C33 -2.3(11) . . . . ?
Ir1 N31 C32 C33 -177.9(6) . . . . ?
C36 N31 C32 C42 177.2(7) . . . . ?
Ir1 N31 C32 C42 1.5(8) . . . . ?
N31 C32 C33 C34 3.4(11) . . . . ?
C42 C32 C33 C34 -176.0(8) . . . . ?
C32 C33 C34 C35 -2.1(13) . . . . ?
C33 C34 C35 C36 -0.1(14) . . . . ?
C32 N31 C36 C35 -0.1(12) . . . . ?
Ir1 N31 C36 C35 175.1(7) . . . . ?
C34 C35 C36 N31 1.3(14) . . . . ?
C46 N41 C42 C43 -0.8(11) . . . . ?
Ir1 N41 C42 C43 178.6(6) . . . . ?
C46 N41 C42 C32 -179.7(7) . . . . ?
Ir1 N41 C42 C32 -0.3(8) . . . . ?
N31 C32 C42 N41 -0.8(10) . . . . ?
C33 C32 C42 N41 178.6(7) . . . . ?
N31 C32 C42 C43 -179.7(7) . . . . ?
C33 C32 C42 C43 -0.3(12) . . . . ?
N41 C42 C43 C44 1.5(12) . . . . ?
C32 C42 C43 C44 -179.6(7) . . . . ?
C42 C43 C44 C45 -0.3(13) . . . . ?
C43 C44 C45 C46 -1.5(13) . . . . ?
C42 N41 C46 C45 -1.1(12) . . . . ?
Ir1 N41 C46 C45 179.5(6) . . . . ?
C44 C45 C46 N41 2.3(13) . . . . ?
